data_4328004
loop_
_publ_author_name
'Jeffrey A. Bertke'
'Allen G. Oliver'
'Kenneth W. Henderson'

_publ_section_title
;
 Effects of the Alkali-Metal Cation Size on Molecular and Extended
 Structures: Formation of Coordination Polymers and Hybrid Materials in
 the Homologous Series [(4-Et-C6H4OM).(diox)n], M = Li, Na, K, Rb, Cs
;
_journal_name_full 'Inorganic Chemistry'
_journal_page_first 1020
_journal_page_last 1027
_journal_paper_doi 10.1021/ic202158m
_journal_volume 51
_journal_year 2012
_chemical_formula_sum 'C9.66667 H10 O1.66667 Rb'
_chemical_formula_weight 238.31
_chemical_name_systematic
; 
 ? 
;
_space_group_IT_number 62
_symmetry_cell_setting orthorhombic
_symmetry_space_group_name_Hall '-P 2ac 2n'
_symmetry_space_group_name_H-M 'P n m a'
_atom_sites_solution_hydrogens geom
_atom_sites_solution_primary direct
_atom_sites_solution_secondary difmap
_audit_creation_method SHELXL-97
_cell_angle_alpha 90.00
_cell_angle_beta 90.00
_cell_angle_gamma 90.00
_cell_formula_units_Z 12
_cell_length_a 7.4579(3)
_cell_length_b 19.2403(6)
_cell_length_c 21.0434(6)
_cell_measurement_reflns_used 8267
_cell_measurement_temperature 100(2)
_cell_measurement_theta_max 69.16
_cell_measurement_theta_min 3.11
_cell_volume 3019.56(18)
_computing_structure_refinement 'SHELXL-97 (Sheldrick, 2008)'
_computing_structure_solution 'SHELXS-97 (Sheldrick, 2008)'
_diffrn_ambient_temperature 100(2)
_diffrn_detector_area_resol_mean 8.33
_diffrn_measured_fraction_theta_full 0.936
_diffrn_measured_fraction_theta_max 0.936
_diffrn_measurement_device_type 'Bruker APEX detector'
_diffrn_measurement_method 'combination of omega and phi-scans'
_diffrn_radiation_monochromator graphite
_diffrn_radiation_source 'fine-focus sealed tube'
_diffrn_radiation_type CuK\a
_diffrn_radiation_wavelength 1.54178
_diffrn_reflns_av_R_equivalents 0.0342
_diffrn_reflns_av_sigmaI/netI 0.0296
_diffrn_reflns_limit_h_max 6
_diffrn_reflns_limit_h_min -8
_diffrn_reflns_limit_k_max 22
_diffrn_reflns_limit_k_min -21
_diffrn_reflns_limit_l_max 23
_diffrn_reflns_limit_l_min -25
_diffrn_reflns_number 13355
_diffrn_reflns_theta_full 69.36
_diffrn_reflns_theta_max 69.36
_diffrn_reflns_theta_min 3.11
_exptl_absorpt_coefficient_mu 6.431
_exptl_absorpt_correction_T_max 0.5381
_exptl_absorpt_correction_T_min 0.2661
_exptl_absorpt_correction_type multi-scan
_exptl_absorpt_process_details SADABS
_exptl_crystal_colour colorless
_exptl_crystal_density_diffrn 1.573
_exptl_crystal_description plate
_exptl_crystal_F_000 1420
_exptl_crystal_size_max 0.28
_exptl_crystal_size_mid 0.25
_exptl_crystal_size_min 0.11
_refine_diff_density_max 1.131
_refine_diff_density_min -2.016
_refine_diff_density_rms 0.163
_refine_ls_extinction_method none
_refine_ls_goodness_of_fit_ref 1.656
_refine_ls_hydrogen_treatment constr
_refine_ls_matrix_type full
_refine_ls_number_parameters 182
_refine_ls_number_reflns 2721
_refine_ls_number_restraints 0
_refine_ls_restrained_S_all 1.656
_refine_ls_R_factor_all 0.0642
_refine_ls_R_factor_gt 0.0591
_refine_ls_shift/su_max 0.019
_refine_ls_shift/su_mean 0.003
_refine_ls_structure_factor_coef Fsqd
_refine_ls_weighting_details 'calc w=1/[\s^2^(Fo^2^)+(0.1000P)^2^+0.8136P] where P=(Fo^2^+2Fc^2^)/3'
_refine_ls_weighting_scheme calc
_refine_ls_wR_factor_gt 0.2025
_refine_ls_wR_factor_ref 0.2065
_reflns_number_gt 2460
_reflns_number_total 2721
_reflns_threshold_expression >2sigma(I)
_cod_data_source_file ic202158m_Pnma.cif
_cod_data_source_block pnma
_cod_depositor_comments
;

2021-08-30
Z value and formula fixed to values more according to usual
chemical conventions.                 miguel
;
_cod_original_formula_sum 'C29 H30 O5 Rb3'
_cod_original_formula_weight 714.94
_cod_original_formula_units_Z 4
_cod_database_code 4328004

loop_
_symmetry_equiv_pos_as_xyz
'x, y, z'
'-x+1/2, -y, z+1/2'
'-x, y+1/2, -z'
'x+1/2, -y+1/2, -z+1/2'
'-x, -y, -z'
'x-1/2, y, -z-1/2'
'x, -y-1/2, z'
'-x-1/2, y-1/2, z-1/2'

loop_
_atom_site_label
_atom_site_type_symbol
_atom_site_fract_x
_atom_site_fract_y
_atom_site_fract_z
_atom_site_U_iso_or_equiv
_atom_site_adp_type
_atom_site_occupancy
_atom_site_symmetry_multiplicity
_atom_site_calc_flag
_atom_site_refinement_flags
Rb1 Rb 0.65279(9) 0.10913(3) 0.33762(2) 0.0265(3) Uani 1 1 d .
Rb2 Rb 1.02735(12) 0.2500 0.27018(3) 0.0237(3) Uani 1 2 d S
O1 O 0.8133(6) 0.1458(2) 0.21540(17) 0.0267(10) Uani 1 1 d .
O2 O 0.7369(9) 0.2500 0.3552(2) 0.0284(14) Uani 1 2 d S
O3 O 0.5923(7) 0.0228(3) 0.4456(2) 0.0439(13) Uani 1 1 d .
C1 C 0.7389(9) 0.0914(3) 0.1896(3) 0.0279(14) Uani 1 1 d .
C2 C 0.6200(10) 0.0963(3) 0.1365(3) 0.0333(16) Uani 1 1 d .
H2 H 0.5969 0.1397 0.1189 0.040 Uiso 1 1 calc R
C3 C 0.5386(10) 0.0386(4) 0.1106(3) 0.0380(17) Uani 1 1 d .
H3 H 0.4620 0.0443 0.0761 0.046 Uiso 1 1 calc R
C4 C 0.5669(11) -0.0276(3) 0.1343(3) 0.0384(17) Uani 1 1 d .
C5 C 0.6846(11) -0.0339(4) 0.1862(3) 0.0448(19) Uani 1 1 d .
H5 H 0.7053 -0.0776 0.2036 0.054 Uiso 1 1 calc R
C6 C 0.7699(10) 0.0227(3) 0.2120(3) 0.0331(15) Uani 1 1 d .
H6 H 0.8505 0.0159 0.2452 0.040 Uiso 1 1 calc R
C7 C 0.4758(15) -0.0907(5) 0.1053(4) 0.065(3) Uani 1 1 d .
H7A H 0.3976 -0.0752 0.0713 0.078 Uiso 1 1 calc R
H7B H 0.5668 -0.1203 0.0867 0.078 Uiso 1 1 calc R
C8 C 0.3709(16) -0.1315(6) 0.1500(5) 0.085(4) Uani 1 1 d .
H8A H 0.4476 -0.1484 0.1832 0.127 Uiso 1 1 calc R
H8B H 0.3175 -0.1701 0.1282 0.127 Uiso 1 1 calc R
H8C H 0.2784 -0.1029 0.1680 0.127 Uiso 1 1 calc R
C9 C 0.6989(14) 0.2500 0.4163(4) 0.032(2) Uani 1 2 d S
C10 C 0.5234(16) 0.2500 0.4380(5) 0.048(3) Uani 1 2 d S
H10 H 0.4288 0.2500 0.4092 0.057 Uiso 1 2 calc SR
C11 C 0.4887(18) 0.2500 0.5037(5) 0.063(4) Uani 1 2 d S
H11 H 0.3696 0.2500 0.5168 0.076 Uiso 1 2 calc SR
C12 C 0.6149(17) 0.2500 0.5486(5) 0.054(3) Uani 1 2 d S
C13 C 0.7946(16) 0.2500 0.5281(4) 0.039(2) Uani 1 2 d S
H13 H 0.8862 0.2500 0.5581 0.046 Uiso 1 2 calc SR
C14 C 0.8374(14) 0.2500 0.4633(4) 0.031(2) Uani 1 2 d S
H14 H 0.9569 0.2500 0.4507 0.037 Uiso 1 2 calc SR
C15 C 0.573(3) 0.2500 0.6188(6) 0.140(11) Uani 1 2 d S
C16 C 0.634(3) 0.2152(9) 0.6599(7) 0.146(8) Uani 1 1 d .
C17 C 0.5050(14) -0.0453(6) 0.4487(4) 0.077(3) Uani 1 1 d .
H17A H 0.4358 -0.0520 0.4102 0.093 Uiso 1 1 calc R
H17B H 0.5971 -0.0809 0.4497 0.093 Uiso 1 1 calc R
C18 C 0.603(2) 0.0545(6) 0.5017(4) 0.127(6) Uani 1 1 d .
H18A H 0.7227 0.0452 0.5173 0.153 Uiso 1 1 calc R
H18B H 0.5985 0.1039 0.4925 0.153 Uiso 1 1 calc R

loop_
_atom_site_aniso_label
_atom_site_aniso_U_11
_atom_site_aniso_U_22
_atom_site_aniso_U_33
_atom_site_aniso_U_23
_atom_site_aniso_U_13
_atom_site_aniso_U_12
Rb1 0.0404(5) 0.0217(4) 0.0173(4) 0.00383(19) 0.0000(2) -0.0001(2)
Rb2 0.0372(6) 0.0176(5) 0.0162(4) 0.000 0.0001(3) 0.000
O1 0.042(3) 0.018(2) 0.0200(19) -0.0021(16) 0.0008(18) -0.0060(18)
O2 0.046(4) 0.021(3) 0.019(3) 0.000 0.004(3) 0.000
O3 0.054(3) 0.049(3) 0.029(2) 0.016(2) 0.008(2) -0.005(3)
C1 0.031(4) 0.031(3) 0.021(3) 0.001(2) 0.008(2) 0.011(3)
C2 0.053(5) 0.024(3) 0.022(3) -0.007(3) 0.000(3) 0.004(3)
C3 0.046(5) 0.037(4) 0.032(3) -0.012(3) 0.004(3) 0.003(3)
C4 0.045(5) 0.030(4) 0.040(4) -0.011(3) 0.014(3) 0.000(3)
C5 0.079(6) 0.021(4) 0.034(4) -0.010(3) 0.011(4) -0.001(3)
C6 0.051(5) 0.024(3) 0.025(3) -0.002(2) 0.005(3) 0.002(3)
C7 0.081(7) 0.046(5) 0.068(6) -0.037(4) 0.022(5) -0.012(5)
C8 0.114(10) 0.052(6) 0.089(7) -0.011(6) 0.018(7) -0.038(6)
C9 0.053(7) 0.024(5) 0.018(4) 0.000 0.002(4) 0.000
C10 0.048(8) 0.071(8) 0.025(5) 0.000 0.001(5) 0.000
C11 0.047(8) 0.119(11) 0.024(5) 0.000 0.013(5) 0.000
C12 0.052(8) 0.086(9) 0.024(5) 0.000 0.005(5) 0.000
C13 0.067(8) 0.028(5) 0.020(4) 0.000 -0.010(5) 0.000
C14 0.046(6) 0.024(5) 0.023(4) 0.000 -0.001(4) 0.000
C15 0.076(13) 0.33(4) 0.012(6) 0.000 -0.003(6) 0.000
C16 0.22(2) 0.101(12) 0.114(12) 0.014(8) 0.034(11) 0.054(11)
C17 0.086(8) 0.090(7) 0.056(5) -0.039(5) 0.032(5) -0.038(6)
C18 0.251(17) 0.103(9) 0.028(4) -0.001(5) 0.012(7) -0.122(11)

loop_
_atom_type_symbol
_atom_type_description
_atom_type_scat_dispersion_real
_atom_type_scat_dispersion_imag
_atom_type_scat_source
C C 0.0181 0.0091 'International Tables Vol C Tables 4.2.6.8 and 6.1.1.4'
H H 0.0000 0.0000 'International Tables Vol C Tables 4.2.6.8 and 6.1.1.4'
O O 0.0492 0.0322 'International Tables Vol C Tables 4.2.6.8 and 6.1.1.4'
Rb Rb -0.4688 1.6079 'International Tables Vol C Tables 4.2.6.8 and 6.1.1.4'

loop_
_geom_angle_atom_site_label_1
_geom_angle_atom_site_label_2
_geom_angle_atom_site_label_3
_geom_angle
_geom_angle_site_symmetry_1
_geom_angle_site_symmetry_3
O2 Rb1 O3 119.55(15) . .
O2 Rb1 O1 90.64(15) . 6_556
O3 Rb1 O1 108.36(14) . 6_556
O2 Rb1 O1 77.97(13) . .
O3 Rb1 O1 155.05(14) . .
O1 Rb1 O1 87.69(7) 6_556 .
O2 Rb1 C1 110.26(18) . 6_556
O3 Rb1 C1 85.82(16) . 6_556
O1 Rb1 C1 24.34(13) 6_556 6_556
O1 Rb1 C1 105.47(14) . 6_556
O2 Rb1 C3 98.97(18) . 6_656
O3 Rb1 C3 69.02(16) . 6_656
O1 Rb1 C3 170.06(14) 6_556 6_656
O1 Rb1 C3 91.83(15) . 6_656
C1 Rb1 C3 148.39(17) 6_556 6_656
O2 Rb1 C6 133.41(17) . 6_556
O3 Rb1 C6 80.23(15) . 6_556
O1 Rb1 C6 43.12(13) 6_556 6_556
O1 Rb1 C6 100.83(13) . 6_556
C1 Rb1 C6 24.25(15) 6_556 6_556
C3 Rb1 C6 127.51(16) 6_656 6_556
O2 Rb1 C2 80.02(17) . 6_656
O3 Rb1 C2 89.57(15) . 6_656
O1 Rb1 C2 162.07(13) 6_556 6_656
O1 Rb1 C2 75.45(13) . 6_656
C1 Rb1 C2 169.70(17) 6_556 6_656
C3 Rb1 C2 22.87(15) 6_656 6_656
C6 Rb1 C2 145.60(16) 6_556 6_656
O2 Rb1 Rb2 54.76(11) . 6_556
O3 Rb1 Rb2 152.39(11) . 6_556
O1 Rb1 Rb2 49.28(8) 6_556 6_556
O1 Rb1 Rb2 51.69(9) . 6_556
C1 Rb1 Rb2 73.57(11) 6_556 6_556
C3 Rb1 Rb2 135.98(12) 6_656 6_556
C6 Rb1 Rb2 87.58(10) 6_556 6_556
C2 Rb1 Rb2 113.54(10) 6_656 6_556
O2 Rb1 Rb2 42.49(12) . .
O3 Rb1 Rb2 139.55(11) . .
O1 Rb1 Rb2 107.61(8) 6_556 .
O1 Rb1 Rb2 42.67(8) . .
C1 Rb1 Rb2 131.87(11) 6_556 .
C3 Rb1 Rb2 78.35(12) 6_656 .
C6 Rb1 Rb2 140.02(10) 6_556 .
C2 Rb1 Rb2 55.51(10) 6_656 .
Rb2 Rb1 Rb2 58.332(10) 6_556 .
O2 Rb1 Rb1 104.57(12) . 6_556
O3 Rb1 Rb1 116.61(11) . 6_556
O1 Rb1 Rb1 25.14(8) 6_556 6_556
O1 Rb1 Rb1 70.88(9) . 6_556
C1 Rb1 Rb1 34.66(11) 6_556 6_556
C3 Rb1 Rb1 146.73(12) 6_656 6_556
C6 Rb1 Rb1 37.08(10) 6_556 6_556
C2 Rb1 Rb1 144.02(10) 6_656 6_556
Rb2 Rb1 Rb1 51.816(15) 6_556 6_556
Rb2 Rb1 Rb1 103.804(16) . 6_556
O2 Rb1 Rb1 86.20(12) . 6_656
O3 Rb1 Rb1 132.30(11) . 6_656
O1 Rb1 Rb1 110.84(8) 6_556 6_656
O1 Rb1 Rb1 24.52(9) . 6_656
C1 Rb1 Rb1 124.58(11) 6_556 6_656
C3 Rb1 Rb1 67.62(12) 6_656 6_656
C6 Rb1 Rb1 111.95(11) 6_556 6_656
C2 Rb1 Rb1 53.67(10) 6_656 6_656
Rb2 Rb1 Rb1 75.267(18) 6_556 6_656
Rb2 Rb1 Rb1 43.922(10) . 6_656
Rb1 Rb1 Rb1 90.640(16) 6_556 6_656
O2 Rb2 O1 79.82(12) . .
O2 Rb2 O1 79.82(12) . 7_565
O1 Rb2 O1 91.05(17) . 7_565
O2 Rb2 O1 119.54(11) . 4
O1 Rb2 O1 160.07(9) . 4
O1 Rb2 O1 88.14(12) 7_565 4
O2 Rb2 O1 119.54(11) . 6_656
O1 Rb2 O1 88.14(12) . 6_656
O1 Rb2 O1 160.07(9) 7_565 6_656
O1 Rb2 O1 85.91(16) 4 6_656
O2 Rb2 O2 160.2(2) . 6_656
O1 Rb2 O2 86.36(11) . 6_656
O1 Rb2 O2 86.36(11) 7_565 6_656
O1 Rb2 O2 73.71(11) 4 6_656
O1 Rb2 O2 73.71(11) 6_656 6_656
O2 Rb2 C1 101.05(12) . 4
O1 Rb2 C1 165.21(13) . 4
O1 Rb2 C1 74.70(14) 7_565 4
O1 Rb2 C1 20.68(14) 4 4
O1 Rb2 C1 103.87(14) 6_656 4
O2 Rb2 C1 88.77(12) 6_656 4
O2 Rb2 C1 101.05(12) . 6_656
O1 Rb2 C1 74.70(14) . 6_656
O1 Rb2 C1 165.22(13) 7_565 6_656
O1 Rb2 C1 103.87(14) 4 6_656
O1 Rb2 C1 20.68(14) 6_656 6_656
O2 Rb2 C1 88.77(12) 6_656 6_656
C1 Rb2 C1 119.2(2) 4 6_656
O2 Rb2 C2 78.55(13) . 4
O1 Rb2 C2 156.16(15) . 4
O1 Rb2 C2 75.40(14) 7_565 4
O1 Rb2 C2 41.27(14) 4 4
O1 Rb2 C2 111.27(15) 6_656 4
O2 Rb2 C2 111.71(12) 6_656 4
C1 Rb2 C2 23.02(16) 4 4
C1 Rb2 C2 119.34(15) 6_656 4
O2 Rb2 C2 78.55(13) . 6_656
O1 Rb2 C2 75.40(14) . 6_656
O1 Rb2 C2 156.16(15) 7_565 6_656
O1 Rb2 C2 111.27(15) 4 6_656
O1 Rb2 C2 41.27(14) 6_656 6_656
O2 Rb2 C2 111.71(12) 6_656 6_656
C1 Rb2 C2 119.34(15) 4 6_656
C1 Rb2 C2 23.02(15) 6_656 6_656
C2 Rb2 C2 109.7(2) 4 6_656
O2 Rb2 Rb1 126.33(5) . 6_656
O1 Rb2 Rb1 50.35(9) . 6_656
O1 Rb2 Rb1 114.82(8) 7_565 6_656
O1 Rb2 Rb1 112.57(8) 4 6_656
O1 Rb2 Rb1 51.20(7) 6_656 6_656
O2 Rb2 Rb1 48.38(2) 6_656 6_656
C1 Rb2 Rb1 132.35(11) 4 6_656
C1 Rb2 Rb1 52.77(9) 6_656 6_656
C2 Rb2 Rb1 153.41(12) 4 6_656
C2 Rb2 Rb1 71.45(11) 6_656 6_656
O2 Rb2 Rb1 126.33(5) . 4
O1 Rb2 Rb1 114.82(8) . 4
O1 Rb2 Rb1 50.35(9) 7_565 4
O1 Rb2 Rb1 51.20(7) 4 4
O1 Rb2 Rb1 112.57(8) 6_656 4
O2 Rb2 Rb1 48.38(2) 6_656 4
C1 Rb2 Rb1 52.77(9) 4 4
C1 Rb2 Rb1 132.35(11) 6_656 4
C2 Rb2 Rb1 71.45(11) 4 4
C2 Rb2 Rb1 153.41(12) 6_656 4
Rb1 Rb2 Rb1 95.69(2) 6_656 4
C1 O1 Rb2 170.4(4) . .
C1 O1 Rb1 90.9(3) . 6_656
Rb2 O1 Rb1 80.37(12) . 6_656
C1 O1 Rb1 89.9(3) . .
Rb2 O1 Rb1 92.51(11) . .
Rb1 O1 Rb1 130.34(15) 6_656 .
C1 O1 Rb2 106.3(4) . 6_556
Rb2 O1 Rb2 83.28(11) . 6_556
Rb1 O1 Rb2 148.33(15) 6_656 6_556
Rb1 O1 Rb2 77.11(10) . 6_556
C9 O2 Rb1 94.63(18) . .
C9 O2 Rb1 94.63(18) . 7_565
Rb1 O2 Rb1 149.9(3) . 7_565
C9 O2 Rb2 142.0(6) . .
Rb1 O2 Rb2 95.07(12) . .
Rb1 O2 Rb2 95.07(12) 7_565 .
C9 O2 Rb2 136.9(6) . 6_556
Rb1 O2 Rb2 76.86(12) . 6_556
Rb1 O2 Rb2 76.86(12) 7_565 6_556
Rb2 O2 Rb2 81.09(13) . 6_556
C18 O3 C17 113.3(6) . .
C18 O3 Rb1 115.5(5) . .
C17 O3 Rb1 128.9(5) . .
O1 C1 C6 122.6(6) . .
O1 C1 C2 122.5(5) . .
C6 C1 C2 114.9(6) . .
O1 C1 Rb1 64.7(3) . 6_656
C6 C1 Rb1 90.1(4) . 6_656
C2 C1 Rb1 117.2(4) . 6_656
O1 C1 Rb2 53.0(3) . 6_556
C6 C1 Rb2 142.6(4) . 6_556
C2 C1 Rb2 81.6(4) . 6_556
Rb1 C1 Rb2 112.7(2) 6_656 6_556
C3 C2 C1 121.9(6) . .
C3 C2 Rb1 71.5(4) . 6_556
C1 C2 Rb1 119.7(4) . 6_556
C3 C2 Rb2 142.1(5) . 6_556
C1 C2 Rb2 75.4(3) . 6_556
Rb1 C2 Rb2 70.79(13) 6_556 6_556
C2 C3 C4 122.2(7) . .
C2 C3 Rb1 85.6(4) . 6_556
C4 C3 Rb1 112.7(5) . 6_556
C3 C4 C5 116.9(6) . .
C3 C4 C7 121.5(7) . .
C5 C4 C7 121.5(7) . .
C6 C5 C4 121.9(7) . .
C5 C6 C1 122.0(7) . .
C5 C6 Rb1 130.0(5) . 6_656
C1 C6 Rb1 65.7(4) . 6_656
C8 C7 C4 114.4(7) . .
O2 C9 C10 121.7(9) . .
O2 C9 C14 121.3(9) . .
C10 C9 C14 117.0(8) . .
O2 C9 Rb1 61.10(16) . 7_565
C10 C9 Rb1 94.0(4) . 7_565
C14 C9 Rb1 115.9(3) . 7_565
C9 C10 C11 119.8(10) . .
C9 C10 Rb1 63.2(3) . 7_565
C11 C10 Rb1 129.2(2) . 7_565
C12 C11 C10 124.5(12) . .
C11 C12 C13 117.1(9) . .
C11 C12 C15 123.1(12) . .
C13 C12 C15 119.8(11) . .
C14 C13 C12 121.0(9) . .
C13 C14 C9 120.6(10) . .
C16 C15 C16 68.7(18) 7_565 .
C16 C15 C12 129.3(14) 7_565 .
C16 C15 C12 129.3(14) . .
C15 C16 C16 55.7(9) . 7_565
C18 C17 O3 115.1(8) 5_656 .
C17 C18 O3 126.9(9) 5_656 .

loop_
_geom_bond_atom_site_label_1
_geom_bond_atom_site_label_2
_geom_bond_distance
_geom_bond_site_symmetry_2
Rb1 O2 2.8066(18) .
Rb1 O3 2.851(4) .
Rb1 O1 2.855(4) 6_556
Rb1 O1 2.923(4) .
Rb2 O2 2.809(6) .
Rb2 O1 2.811(4) .
Rb2 O1 2.811(4) 7_565
Rb2 O1 2.943(4) 4
Rb2 O1 2.943(4) 6_656
Rb2 O2 3.066(6) 6_656
O1 C1 1.302(8) .
O1 Rb1 2.855(4) 6_656
O1 Rb2 2.943(4) 6_556
O2 C9 1.318(9) .
O2 Rb1 2.8066(18) 7_565
O2 Rb2 3.066(6) 6_556
O3 C18 1.332(10) .
O3 C17 1.464(10) .
C1 C6 1.423(8) .
C1 C2 1.430(10) .
C2 C3 1.378(9) .
C3 C4 1.384(9) .
C4 C5 1.408(11) .
C4 C7 1.518(10) .
C5 C6 1.372(9) .
C7 C8 1.453(13) .
C9 C10 1.386(14) .
C9 C14 1.430(13) .
C10 C11 1.406(13) .
C11 C12 1.333(16) .
C12 C13 1.407(16) .
C12 C15 1.510(15) .
C13 C14 1.400(12) .
C15 C16 1.186(18) 7_565
C15 C16 1.186(17) .
C16 C16 1.34(3) 7_565
C17 C18 1.327(13) 5_656
C18 C17 1.327(13) 5_656
